data_2242400
loop_
_publ_author_name
'Faizi, Md. Serajul Haque'
'Dege, Necmi'
'Iskenderov, Turganbay S.'

_publ_section_title
;
 Crystal structure and DFT study of
 (<i>E</i>)-4-[({4-[(pyridin-2-ylmethylidene)amino]phenyl}amino)methyl]phenol
;
_journal_issue 3
_journal_name_full 'Acta Crystallographica Section E'
_journal_page_first 410
_journal_page_last 413
_journal_paper_doi 10.1107/S2056989018003043
_journal_volume 74
_journal_year 2018
_chemical_formula_iupac 'C19 H17 N3 O'
_chemical_formula_moiety 'C19 H17 N3 O'
_chemical_formula_sum 'C19 H17 N3 O'
_chemical_formula_weight 303.22
_chemical_name_systematic
;
(<i>E</i>)-4-[({4-[(Pyridin-2-ylmethylidene)amino]phenyl}amino)methyl]phenol
;
_space_group_crystal_system monoclinic
_space_group_IT_number 14
_space_group_name_Hall '-P 2ybc'
_space_group_name_H-M_alt 'P 1 21/c 1'
_symmetry_space_group_name_Hall '-P 2ybc'
_symmetry_space_group_name_H-M 'P 1 21/c 1'
_atom_sites_solution_hydrogens geom
_atom_sites_solution_primary direct
_atom_sites_solution_secondary difmap
_audit_creation_method SHELXL-2016/6
_cell_angle_alpha 90
_cell_angle_beta 118.408(4)
_cell_angle_gamma 90
_cell_formula_units_Z 4
_cell_length_a 10.5652(7)
_cell_length_b 7.9136(6)
_cell_length_c 20.8153(13)
_cell_measurement_reflns_used 1114
_cell_measurement_temperature 296(2)
_cell_measurement_theta_max 18.23
_cell_measurement_theta_min 2.80
_cell_volume 1530.77(19)
_computing_cell_refinement
;
SAINT (Bruker, 2012)
;
_computing_data_collection
;
SMART (Bruker, 2012)
;
_computing_data_reduction
;
SAINT (Bruker, 2012)
;
_computing_molecular_graphics
;
ORTEP-3 for Windows (Farrugia, 2012) and Mercury (Macrae <i>et al.</i>,
2008)
;
_computing_publication_material
;
WinGX (Farrugia, 2012) and PLATON (Spek, 2009)
;
_computing_structure_refinement
;
SHELXL2016 (Sheldrick, 2015b)
;
_computing_structure_solution
;
SHELXT (Sheldrick, 2015a)
;
_diffrn_ambient_temperature 296(2)
_diffrn_measured_fraction_theta_full 0.986
_diffrn_measured_fraction_theta_max 0.986
_diffrn_measurement_device_type 'Bruker SMART CCD area detector'
_diffrn_measurement_method 'phi and omega scans'
_diffrn_radiation_monochromator graphite
_diffrn_radiation_source 'sealed tube'
_diffrn_radiation_type MoK\a
_diffrn_radiation_wavelength 0.71073
_diffrn_reflns_av_R_equivalents 0.1218
_diffrn_reflns_limit_h_max 12
_diffrn_reflns_limit_h_min -12
_diffrn_reflns_limit_k_max 9
_diffrn_reflns_limit_k_min -9
_diffrn_reflns_limit_l_max 23
_diffrn_reflns_limit_l_min -24
_diffrn_reflns_number 17211
_diffrn_reflns_theta_full 24.995
_diffrn_reflns_theta_max 24.995
_diffrn_reflns_theta_min 2.192
_exptl_absorpt_coefficient_mu 0.084
_exptl_absorpt_correction_T_max 0.856
_exptl_absorpt_correction_T_min 0.785
_exptl_absorpt_correction_type multi-scan
_exptl_absorpt_process_details
;
(SADABS; Bruker, 2012)
;
_exptl_crystal_colour yellow
_exptl_crystal_density_diffrn 1.316
_exptl_crystal_density_method 'not measured'
_exptl_crystal_description plate
_exptl_crystal_F_000 640
_exptl_crystal_size_max 0.21
_exptl_crystal_size_mid 0.15
_exptl_crystal_size_min 0.11
_refine_diff_density_max 0.143
_refine_diff_density_min -0.152
_refine_ls_extinction_method none
_refine_ls_goodness_of_fit_ref 0.731
_refine_ls_hydrogen_treatment mixed
_refine_ls_matrix_type full
_refine_ls_number_parameters 212
_refine_ls_number_reflns 2664
_refine_ls_number_restraints 7
_refine_ls_restrained_S_all 0.732
_refine_ls_R_factor_all 0.1240
_refine_ls_R_factor_gt 0.0404
_refine_ls_shift/su_max 0.000
_refine_ls_shift/su_mean 0.000
_refine_ls_structure_factor_coef Fsqd
_refine_ls_weighting_details 'w=1/[\s^2^(Fo^2^)+(0.0350P)^2^] where P=(Fo^2^+2Fc^2^)/3'
_refine_ls_weighting_scheme calc
_refine_ls_wR_factor_gt 0.0771
_refine_ls_wR_factor_ref 0.0922
_reflns_number_gt 1087
_reflns_number_total 2664
_reflns_threshold_expression 'I > 2\s(I)'
_cod_data_source_file su5421sup1.cif
_cod_data_source_block I
_cod_database_code 2242400
_shelx_space_group_comment
;
The symmetry employed for this shelxl refinement is uniquely defined
by the following loop, which should always be used as a source of
symmetry information in preference to the above space-group names.
They are only intended as comments.
;

loop_
_space_group_symop_operation_xyz
'x, y, z'
'-x, y+1/2, -z+1/2'
'-x, -y, -z'
'x, -y-1/2, z-1/2'

loop_
_atom_site_type_symbol
_atom_site_label
_atom_site_fract_x
_atom_site_fract_y
_atom_site_fract_z
_atom_site_U_iso_or_equiv
_atom_site_adp_type
_atom_site_calc_flag
_atom_site_occupancy
O O1 -0.2029(2) 0.4843(3) -0.37245(9) 0.0677(6) Uani d 1
N N2 0.3840(2) 0.9002(3) 0.25128(10) 0.0575(6) Uani d 1
N N1 0.0654(2) 0.8060(2) -0.05048(10) 0.0584(6) Uani d 1
H H1A 0.104122 0.846064 -0.075424 0.070 Uiso calc 1
N N3 0.4388(2) 0.7338(3) 0.42061(11) 0.0551(6) Uani d 1
C C6 -0.2709(3) 0.6253(3) -0.29168(13) 0.0618(8) Uani d 1
H H6 -0.363931 0.638443 -0.329860 0.074 Uiso calc 1
C C1 -0.1675(3) 0.5496(3) -0.30408(13) 0.0536(7) Uani d 1
C C2 -0.0284(3) 0.5374(3) -0.24837(13) 0.0569(7) Uani d 1
H H2 0.042773 0.490422 -0.257010 0.068 Uiso calc 1
C C3 0.0050(3) 0.5955(3) -0.17948(12) 0.0560(7) Uani d 1
H H3 0.099320 0.587513 -0.142046 0.067 Uiso calc 1
C C4 -0.0990(3) 0.6653(3) -0.16507(12) 0.0517(7) Uani d 1
C C5 -0.2366(3) 0.6822(3) -0.22213(13) 0.0611(8) Uani d 1
H H5 -0.307393 0.732180 -0.213979 0.073 Uiso calc 1
C C8 0.1329(3) 0.8340(3) 0.02322(13) 0.0489(7) Uani d 1
C C7 -0.0669(3) 0.7130(3) -0.08846(12) 0.0603(8) Uani d 1
H H7A -0.145423 0.781051 -0.090815 0.072 Uiso calc 1
H H7B -0.060997 0.611176 -0.061241 0.072 Uiso calc 1
C C13 0.0849(3) 0.7669(3) 0.06958(13) 0.0584(7) Uani d 1
H H13 -0.001697 0.708081 0.050074 0.070 Uiso calc 1
C C12 0.1648(3) 0.7869(3) 0.14445(13) 0.0579(8) Uani d 1
H H12 0.131692 0.738651 0.174403 0.069 Uiso calc 1
C C11 0.2923(3) 0.8763(3) 0.17598(13) 0.0508(7) Uani d 1
C C10 0.3358(3) 0.9513(3) 0.12946(13) 0.0567(7) Uani d 1
H H10 0.419007 1.016616 0.149006 0.068 Uiso calc 1
C C9 0.2582(3) 0.9308(3) 0.05489(13) 0.0554(7) Uani d 1
H H9 0.290049 0.982488 0.025065 0.066 Uiso calc 1
C C14 0.3648(3) 0.8223(3) 0.29852(13) 0.0590(7) Uani d 1
H H14 0.285013 0.752151 0.283243 0.071 Uiso calc 1
C C15 0.4635(3) 0.8382(3) 0.37661(13) 0.0515(7) Uani d 1
C C16 0.5780(3) 0.9501(3) 0.40340(13) 0.0598(8) Uani d 1
H H16 0.592239 1.021323 0.371868 0.072 Uiso calc 1
C C17 0.6708(3) 0.9544(3) 0.47755(14) 0.0647(8) Uani d 1
H H17 0.748321 1.028674 0.496625 0.078 Uiso calc 1
C C18 0.6472(3) 0.8476(3) 0.52292(14) 0.0616(8) Uani d 1
H H18 0.708703 0.847287 0.573011 0.074 Uiso calc 1
C C19 0.5308(3) 0.7418(3) 0.49240(14) 0.0594(7) Uani d 1
H H19 0.514376 0.670992 0.523359 0.071 Uiso calc 1
H H1 -0.278(3) 0.416(4) -0.3883(16) 0.133(15) Uiso d 1

loop_
_atom_site_aniso_label
_atom_site_aniso_U_11
_atom_site_aniso_U_22
_atom_site_aniso_U_33
_atom_site_aniso_U_12
_atom_site_aniso_U_13
_atom_site_aniso_U_23
O1 0.0697(15) 0.0891(15) 0.0397(11) -0.0111(13) 0.0222(11) -0.0157(10)
N2 0.0604(15) 0.0689(15) 0.0356(13) -0.0049(11) 0.0167(12) 0.0004(10)
N1 0.0669(16) 0.0712(16) 0.0359(13) -0.0119(13) 0.0236(12) -0.0055(11)
N3 0.0579(15) 0.0626(15) 0.0346(13) -0.0040(12) 0.0137(12) -0.0020(11)
C6 0.0483(18) 0.083(2) 0.0389(17) 0.0012(16) 0.0083(15) -0.0036(14)
C1 0.063(2) 0.0563(19) 0.0415(17) -0.0068(15) 0.0248(16) -0.0053(13)
C2 0.0477(19) 0.071(2) 0.0448(17) 0.0031(15) 0.0160(15) -0.0046(14)
C3 0.0480(18) 0.0675(19) 0.0385(16) 0.0028(15) 0.0091(14) -0.0027(13)
C4 0.0574(19) 0.0574(18) 0.0360(16) 0.0008(14) 0.0187(15) -0.0017(12)
C5 0.056(2) 0.077(2) 0.0458(17) 0.0045(15) 0.0208(16) -0.0058(14)
C8 0.0572(19) 0.0510(18) 0.0332(15) 0.0044(14) 0.0172(14) 0.0008(12)
C7 0.0610(19) 0.072(2) 0.0436(17) -0.0006(16) 0.0216(15) -0.0059(14)
C13 0.0591(18) 0.073(2) 0.0391(17) -0.0132(15) 0.0198(15) -0.0047(13)
C12 0.0629(19) 0.068(2) 0.0411(17) -0.0106(16) 0.0237(15) -0.0001(13)
C11 0.0574(19) 0.0553(18) 0.0352(16) -0.0046(14) 0.0182(15) 0.0004(13)
C10 0.0584(19) 0.0597(19) 0.0475(17) -0.0085(14) 0.0216(16) -0.0041(13)
C9 0.063(2) 0.062(2) 0.0435(17) -0.0077(15) 0.0272(16) -0.0019(13)
C14 0.0554(17) 0.0665(19) 0.0426(17) -0.0065(14) 0.0130(14) -0.0040(13)
C15 0.0539(18) 0.0554(19) 0.0398(16) 0.0045(15) 0.0179(15) -0.0044(13)
C16 0.066(2) 0.065(2) 0.0465(18) -0.0075(16) 0.0251(16) -0.0048(14)
C17 0.060(2) 0.068(2) 0.0556(19) -0.0099(15) 0.0192(17) -0.0072(15)
C18 0.061(2) 0.067(2) 0.0398(16) 0.0021(16) 0.0099(15) -0.0047(15)
C19 0.069(2) 0.0624(19) 0.0396(18) -0.0046(17) 0.0198(16) -0.0007(13)

loop_
_atom_type_symbol
_atom_type_description
_atom_type_scat_dispersion_real
_atom_type_scat_dispersion_imag
_atom_type_scat_source
C C 0.0030 0.0020 'International Tables Vol C Tables 4.2.6.8 and 6.1.1.4'
H H 0.0000 0.0000 'International Tables Vol C Tables 4.2.6.8 and 6.1.1.4'
N N 0.0060 0.0030 'International Tables Vol C Tables 4.2.6.8 and 6.1.1.4'
O O 0.0110 0.0060 'International Tables Vol C Tables 4.2.6.8 and 6.1.1.4'

loop_
_geom_angle_atom_site_label_1
_geom_angle_atom_site_label_2
_geom_angle_atom_site_label_3
_geom_angle
C1 O1 H1 112(2)
C14 N2 C11 121.5(2)
C8 N1 C7 123.4(2)
C8 N1 H1A 118.3
C7 N1 H1A 118.3
C19 N3 C15 117.2(2)
C1 C6 C5 120.0(2)
C1 C6 H6 120.0
C5 C6 H6 120.0
C6 C1 C2 119.9(2)
C6 C1 O1 120.3(2)
C2 C1 O1 119.8(3)
C1 C2 C3 119.6(2)
C1 C2 H2 120.2
C3 C2 H2 120.2
C2 C3 C4 121.3(2)
C2 C3 H3 119.3
C4 C3 H3 119.3
C5 C4 C3 118.2(2)
C5 C4 C7 120.0(2)
C3 C4 C7 121.7(2)
C4 C5 C6 120.8(2)
C4 C5 H5 119.6
C6 C5 H5 119.6
N1 C8 C13 123.3(2)
N1 C8 C9 119.4(2)
C13 C8 C9 117.3(2)
N1 C7 C4 112.3(2)
N1 C7 H7A 109.2
C4 C7 H7A 109.2
N1 C7 H7B 109.2
C4 C7 H7B 109.2
H7A C7 H7B 107.9
C12 C13 C8 120.6(2)
C12 C13 H13 119.7
C8 C13 H13 119.7
C11 C12 C13 121.9(2)
C11 C12 H12 119.0
C13 C12 H12 119.0
C12 C11 C10 117.4(2)
C12 C11 N2 126.7(2)
C10 C11 N2 116.0(2)
C9 C10 C11 121.2(2)
C9 C10 H10 119.4
C11 C10 H10 119.4
C10 C9 C8 121.3(2)
C10 C9 H9 119.3
C8 C9 H9 119.3
N2 C14 C15 122.2(3)
N2 C14 H14 118.9
C15 C14 H14 118.9
N3 C15 C16 122.2(2)
N3 C15 C14 115.9(2)
C16 C15 C14 121.9(2)
C17 C16 C15 119.1(2)
C17 C16 H16 120.5
C15 C16 H16 120.5
C18 C17 C16 119.2(3)
C18 C17 H17 120.4
C16 C17 H17 120.4
C19 C18 C17 118.3(2)
C19 C18 H18 120.9
C17 C18 H18 120.9
N3 C19 C18 124.0(2)
N3 C19 H19 118.0
C18 C19 H19 118.0

loop_
_geom_bond_atom_site_label_1
_geom_bond_atom_site_label_2
_geom_bond_distance
O1 C1 1.388(3)
O1 H1 0.879(17)
N2 C14 1.256(3)
N2 C11 1.409(3)
N1 C8 1.368(3)
N1 C7 1.439(3)
N1 H1A 0.8600
N3 C19 1.341(3)
N3 C15 1.347(3)
C6 C1 1.374(3)
C6 C5 1.390(3)
C6 H6 0.9300
C1 C2 1.376(3)
C2 C3 1.382(3)
C2 H2 0.9300
C3 C4 1.384(3)
C3 H3 0.9300
C4 C5 1.378(3)
C4 C7 1.512(3)
C5 H5 0.9300
C8 C13 1.391(3)
C8 C9 1.394(3)
C7 H7A 0.9700
C7 H7B 0.9700
C13 C12 1.384(3)
C13 H13 0.9300
C12 C11 1.380(3)
C12 H12 0.9300
C11 C10 1.387(3)
C10 C9 1.377(3)
C10 H10 0.9300
C9 H9 0.9300
C14 C15 1.460(3)
C14 H14 0.9300
C15 C16 1.385(3)
C16 C17 1.380(3)
C16 H16 0.9300
C17 C18 1.376(3)
C17 H17 0.9300
C18 C19 1.369(3)
C18 H18 0.9300
C19 H19 0.9300

loop_
_geom_hbond_atom_site_label_D
_geom_hbond_atom_site_label_H
_geom_hbond_atom_site_label_A
_geom_hbond_site_symmetry_A
_geom_hbond_distance_DH
_geom_hbond_distance_HA
_geom_hbond_distance_DA
_geom_hbond_angle_DHA
O1 H1 N3 3_565 0.88(2) 1.92(2) 2.796(3) 179(3)
N1 H1A O1 2_554 0.86 2.13 2.982(3) 170
C7 H7A Cg 3_575 0.97 2.93 3.687(3) 136

loop_
_geom_torsion_atom_site_label_1
_geom_torsion_atom_site_label_2
_geom_torsion_atom_site_label_3
_geom_torsion_atom_site_label_4
_geom_torsion
C5 C6 C1 C2 -3.1(4)
C5 C6 C1 O1 176.5(2)
C6 C1 C2 C3 2.6(4)
O1 C1 C2 C3 -177.0(2)
C1 C2 C3 C4 0.3(4)
C2 C3 C4 C5 -2.6(4)
C2 C3 C4 C7 173.8(2)
C3 C4 C5 C6 2.1(4)
C7 C4 C5 C6 -174.3(2)
C1 C6 C5 C4 0.7(4)
C7 N1 C8 C13 3.9(4)
C7 N1 C8 C9 -177.7(2)
C8 N1 C7 C4 -166.3(2)
C5 C4 C7 N1 -137.0(2)
C3 C4 C7 N1 46.7(3)
N1 C8 C13 C12 174.1(2)
C9 C8 C13 C12 -4.3(4)
C8 C13 C12 C11 1.5(4)
C13 C12 C11 C10 2.1(4)
C13 C12 C11 N2 -178.0(2)
C14 N2 C11 C12 8.6(4)
C14 N2 C11 C10 -171.5(2)
C12 C11 C10 C9 -2.9(4)
N2 C11 C10 C9 177.2(2)
C11 C10 C9 C8 0.0(4)
N1 C8 C9 C10 -174.9(2)
C13 C8 C9 C10 3.5(4)
C11 N2 C14 C15 176.4(2)
C19 N3 C15 C16 -0.2(3)
C19 N3 C15 C14 177.8(2)
N2 C14 C15 N3 -173.0(2)
N2 C14 C15 C16 5.0(4)
N3 C15 C16 C17 0.4(4)
C14 C15 C16 C17 -177.5(2)
C15 C16 C17 C18 0.0(4)
C16 C17 C18 C19 -0.7(4)
C15 N3 C19 C18 -0.5(4)
C17 C18 C19 N3 1.0(4)

_cod_database_fobs_code 2242400
